data_7028629
loop_
_publ_author_name
'Yang, Peng'
'Wang, Meng-Si'
'Shen, Jin-Jin'
'Li, Ming-Xing'
'Wang, Zhao-Xi'
'Shao, Min'
'He, Xiang'

_publ_section_title
;
 Seven novel coordination polymers constructed by rigid
 4-(4-carboxyphenyl)-terpyridine ligands: synthesis, structural diversity,
 luminescence and magnetic properties.
;
_journal_issue 3
_journal_name_full 'Dalton transactions (Cambridge, England : 2003)'
_journal_page_first 1460
_journal_page_last 1470
_journal_paper_doi 10.1039/c3dt52500g
_journal_volume 43
_journal_year 2014
_chemical_formula_sum 'C48 H44 Cl4 N6 O7 Zn2'
_chemical_formula_weight 1089.43
_chemical_name_systematic
; 
 ? 
;
_space_group_IT_number 52
_symmetry_cell_setting orthorhombic
_symmetry_space_group_name_Hall '-P 2a 2bc'
_symmetry_space_group_name_H-M 'P n n a'
_atom_sites_solution_hydrogens geom
_atom_sites_solution_primary direct
_atom_sites_solution_secondary difmap
_audit_creation_method SHELXL-97
_cell_angle_alpha 90.00
_cell_angle_beta 90.00
_cell_angle_gamma 90.00
_cell_formula_units_Z 4
_cell_length_a 16.7661(15)
_cell_length_b 14.0696(13)
_cell_length_c 20.4444(19)
_cell_measurement_temperature 296(2)
_cell_volume 4822.7(8)
_computing_cell_refinement 'Bruker SAINT'
_computing_data_collection 'Bruker APEX2'
_computing_data_reduction 'Bruker SAINT'
_computing_molecular_graphics 'Bruker SHELXTL'
_computing_publication_material 'Bruker SHELXTL'
_computing_structure_refinement 'SHELXL-97 (Sheldrick, 2008)'
_computing_structure_solution 'SHELXS-97 (Sheldrick, 2008)'
_diffrn_ambient_temperature 296(2)
_diffrn_measured_fraction_theta_full 1.000
_diffrn_measured_fraction_theta_max 1.000
_diffrn_radiation_monochromator graphite
_diffrn_radiation_source 'fine-focus sealed tube'
_diffrn_radiation_type MoK\a
_diffrn_radiation_wavelength 0.71073
_diffrn_reflns_av_R_equivalents 0.0362
_diffrn_reflns_av_sigmaI/netI 0.0266
_diffrn_reflns_limit_h_max 16
_diffrn_reflns_limit_h_min -19
_diffrn_reflns_limit_k_max 16
_diffrn_reflns_limit_k_min -16
_diffrn_reflns_limit_l_max 21
_diffrn_reflns_limit_l_min -24
_diffrn_reflns_number 23767
_diffrn_reflns_theta_full 25.05
_diffrn_reflns_theta_max 25.05
_diffrn_reflns_theta_min 1.76
_exptl_absorpt_coefficient_mu 1.274
_exptl_absorpt_correction_T_max 0.9161
_exptl_absorpt_correction_T_min 0.7939
_exptl_absorpt_correction_type multi-scan
_exptl_absorpt_process_details sadabs
_exptl_crystal_density_diffrn 1.500
_exptl_crystal_density_method 'not measured'
_exptl_crystal_F_000 2232
_exptl_crystal_size_max 0.19
_exptl_crystal_size_mid 0.08
_exptl_crystal_size_min 0.07
_refine_diff_density_max 0.677
_refine_diff_density_min -0.896
_refine_diff_density_rms 0.062
_refine_ls_extinction_method none
_refine_ls_goodness_of_fit_ref 1.041
_refine_ls_hydrogen_treatment mixed
_refine_ls_matrix_type full
_refine_ls_number_parameters 287
_refine_ls_number_reflns 4271
_refine_ls_number_restraints 1
_refine_ls_restrained_S_all 1.041
_refine_ls_R_factor_all 0.0723
_refine_ls_R_factor_gt 0.0478
_refine_ls_shift/su_max 0.000
_refine_ls_shift/su_mean 0.000
_refine_ls_structure_factor_coef Fsqd
_refine_ls_weighting_details 'calc w=1/[\s^2^(Fo^2^)+(0.0659P)^2^+5.8526P] where P=(Fo^2^+2Fc^2^)/3'
_refine_ls_weighting_scheme calc
_refine_ls_wR_factor_gt 0.1287
_refine_ls_wR_factor_ref 0.1472
_reflns_number_gt 2974
_reflns_number_total 4271
_reflns_threshold_expression >2sigma(I)
_cod_data_source_file c3dt52500g.txt
_cod_data_source_block added_by_encifer
_cod_depositor_comments
;
The following automatic conversions were performed:

'_symmetry_cell_setting' value 'Orthorhombic' changed to
'orthorhombic' according to
/usr/data/users/saulius/automatic-downloads/current/RSC/lib/dictionaries/cif_core.dic
dictionary named 'cif_core.dic' version 2.4.2 from 2011-04-26.

Automatic conversion script
Id: cif_fix_values 2281 2013-09-26 08:29:07Z andrius 
;
_cod_original_sg_symbol_H-M Pnna
_cod_database_code 7028629

loop_
_symmetry_equiv_pos_as_xyz
'x, y, z'
'-x+1/2, -y, z'
'-x+1/2, y+1/2, -z+1/2'
'x, -y+1/2, -z+1/2'
'-x, -y, -z'
'x-1/2, y, -z'
'x-1/2, -y-1/2, z-1/2'
'-x, y-1/2, z-1/2'

loop_
_atom_site_label
_atom_site_type_symbol
_atom_site_fract_x
_atom_site_fract_y
_atom_site_fract_z
_atom_site_U_iso_or_equiv
_atom_site_adp_type
_atom_site_occupancy
_atom_site_symmetry_multiplicity
_atom_site_calc_flag
_atom_site_refinement_flags
O3 O 0.4955(19) 0.309(3) 0.774(2) 0.76(3) Uiso 1 1 d D
C24 C 0.453(4) 0.362(4) 0.824(2) 0.80(5) Uiso 1 1 d D
H3A H 0.5291 0.2859 0.7504 0.963 Uiso 0.50 1 d PR
C23 C 0.3785(15) 0.284(2) 0.8210(12) 0.406(13) Uiso 1 1 d .
O1W O 0.668(2) 0.2500 0.7500 0.65(2) Uiso 1 2 d S
C1 C 0.2085(2) 0.3769(3) 0.76403(18) 0.0518(10) Uani 1 1 d .
H1 H 0.2637 0.3707 0.7661 0.062 Uiso 1 1 calc R
C2 C 0.1632(2) 0.3333(3) 0.81144(18) 0.0480(9) Uani 1 1 d .
H2 H 0.1879 0.2988 0.8446 0.058 Uiso 1 1 calc R
C3 C 0.0809(2) 0.3408(3) 0.80984(17) 0.0439(9) Uani 1 1 d .
C4 C 0.0487(2) 0.3905(3) 0.7571(2) 0.0612(12) Uani 1 1 d .
H4 H -0.0064 0.3951 0.7523 0.073 Uiso 1 1 calc R
C5 C 0.0981(2) 0.4326(3) 0.7123(2) 0.0605(12) Uani 1 1 d .
H5 H 0.0751 0.4663 0.6780 0.073 Uiso 1 1 calc R
C6 C 0.0317(2) 0.3002(3) 0.86297(17) 0.0432(9) Uani 1 1 d .
C7 C -0.0478(2) 0.3235(3) 0.87119(18) 0.0471(9) Uani 1 1 d .
H7 H -0.0735 0.3611 0.8403 0.057 Uiso 1 1 calc R
C8 C -0.0894(2) 0.2907(3) 0.92543(19) 0.0479(9) Uani 1 1 d .
C9 C -0.0488(2) 0.2326(3) 0.96913(19) 0.0493(10) Uani 1 1 d .
H9 H -0.0748 0.2085 1.0057 0.059 Uiso 1 1 calc R
C10 C 0.0309(2) 0.2106(3) 0.95788(18) 0.0463(9) Uani 1 1 d .
C11 C 0.0790(2) 0.1557(3) 1.00559(18) 0.0452(9) Uani 1 1 d .
C12 C 0.0473(2) 0.1067(4) 1.0573(2) 0.0843(18) Uani 1 1 d .
H12 H -0.0078 0.1034 1.0624 0.101 Uiso 1 1 calc R
C13 C 0.0965(3) 0.0623(5) 1.1018(2) 0.0900(19) Uani 1 1 d .
H13 H 0.0734 0.0286 1.1361 0.108 Uiso 1 1 calc R
C14 C 0.2063(2) 0.1099(3) 1.0459(2) 0.0550(10) Uani 1 1 d .
H14 H 0.2614 0.1110 1.0411 0.066 Uiso 1 1 calc R
C15 C 0.1608(2) 0.1537(3) 0.9994(2) 0.0528(10) Uani 1 1 d .
H15 H 0.1850 0.1822 0.9634 0.063 Uiso 1 1 calc R
C16 C -0.1717(2) 0.3244(3) 0.93902(19) 0.0507(10) Uani 1 1 d .
C17 C -0.2251(2) 0.3398(3) 0.8882(2) 0.0660(13) Uani 1 1 d .
H17 H -0.2108 0.3253 0.8454 0.079 Uiso 1 1 calc R
C18 C -0.3006(3) 0.3773(4) 0.9018(2) 0.0730(14) Uani 1 1 d .
H18 H -0.3366 0.3880 0.8679 0.088 Uiso 1 1 calc R
C19 C -0.3218(2) 0.3983(3) 0.9651(2) 0.0617(12) Uani 1 1 d .
C20 C -0.2693(3) 0.3824(3) 1.0155(2) 0.0629(12) Uani 1 1 d .
H20 H -0.2837 0.3970 1.0583 0.075 Uiso 1 1 calc R
C21 C -0.1946(2) 0.3445(3) 1.0024(2) 0.0556(11) Uani 1 1 d .
H21 H -0.1596 0.3326 1.0367 0.067 Uiso 1 1 calc R
C22 C -0.4010(3) 0.4421(4) 0.9801(3) 0.0691(13) Uani 1 1 d .
Cl1 Cl 0.17039(7) 0.60052(11) 0.59924(6) 0.0861(5) Uani 1 1 d .
Cl2 Cl 0.32883(9) 0.10287(14) 1.21545(8) 0.1144(6) Uani 1 1 d .
N1 N 0.17714(17) 0.4277(2) 0.71529(14) 0.0471(8) Uani 1 1 d .
N2 N 0.17568(18) 0.0657(3) 1.09776(16) 0.0544(9) Uani 1 1 d .
N3 N 0.07049(17) 0.2438(2) 0.90531(14) 0.0456(7) Uani 1 1 d .
O1 O -0.4488(2) 0.4518(3) 0.93195(19) 0.0935(12) Uani 1 1 d .
H1A H -0.4903 0.4766 0.9447 0.140 Uiso 1 1 calc R
O2 O -0.41658(19) 0.4654(3) 1.03732(18) 0.0829(11) Uani 1 1 d .
Zn1 Zn 0.2500 0.5000 0.65135(3) 0.0478(2) Uani 1 2 d S
Zn2 Zn 0.2500 0.0000 1.16416(3) 0.0620(3) Uani 1 2 d S

loop_
_atom_site_aniso_label
_atom_site_aniso_U_11
_atom_site_aniso_U_22
_atom_site_aniso_U_33
_atom_site_aniso_U_23
_atom_site_aniso_U_13
_atom_site_aniso_U_12
C1 0.0320(19) 0.074(3) 0.049(2) 0.001(2) 0.0017(17) 0.0021(19)
C2 0.0358(19) 0.066(3) 0.042(2) 0.0072(18) 0.0030(16) 0.0068(18)
C3 0.0362(19) 0.054(2) 0.041(2) 0.0000(17) 0.0035(15) 0.0023(17)
C4 0.031(2) 0.090(3) 0.062(3) 0.021(2) 0.0007(19) 0.003(2)
C5 0.040(2) 0.086(3) 0.056(2) 0.025(2) -0.0033(19) 0.000(2)
C6 0.038(2) 0.050(2) 0.0410(19) 0.0021(17) 0.0003(16) 0.0033(17)
C7 0.040(2) 0.056(2) 0.045(2) 0.0047(18) 0.0038(17) 0.0106(18)
C8 0.036(2) 0.056(2) 0.052(2) 0.0054(18) 0.0072(17) 0.0091(17)
C9 0.038(2) 0.059(3) 0.051(2) 0.0116(19) 0.0091(17) 0.0092(18)
C10 0.0361(19) 0.055(2) 0.047(2) 0.0040(18) 0.0071(17) 0.0043(17)
C11 0.0342(19) 0.053(2) 0.048(2) 0.0042(18) 0.0074(16) 0.0069(17)
C12 0.032(2) 0.142(5) 0.080(3) 0.055(3) 0.015(2) 0.018(3)
C13 0.044(3) 0.154(5) 0.072(3) 0.055(3) 0.013(2) 0.022(3)
C14 0.035(2) 0.063(3) 0.067(3) 0.009(2) 0.0054(19) 0.0074(19)
C15 0.037(2) 0.062(3) 0.059(2) 0.012(2) 0.0082(18) 0.0097(19)
C16 0.036(2) 0.059(2) 0.057(2) 0.016(2) 0.0086(18) 0.0098(18)
C17 0.049(2) 0.092(4) 0.058(3) 0.013(2) 0.007(2) 0.020(2)
C18 0.046(2) 0.098(4) 0.075(3) 0.020(3) 0.000(2) 0.025(3)
C19 0.043(2) 0.063(3) 0.079(3) 0.019(2) 0.018(2) 0.018(2)
C20 0.052(3) 0.068(3) 0.068(3) 0.016(2) 0.024(2) 0.016(2)
C21 0.044(2) 0.064(3) 0.059(2) 0.015(2) 0.0098(19) 0.011(2)
C22 0.046(3) 0.073(3) 0.088(4) 0.028(3) 0.018(3) 0.016(2)
Cl1 0.0467(6) 0.1353(12) 0.0762(8) 0.0474(8) 0.0000(6) 0.0115(7)
Cl2 0.0794(9) 0.1697(17) 0.0939(10) -0.0630(11) -0.0225(8) 0.0241(10)
N1 0.0323(16) 0.069(2) 0.0403(16) 0.0017(15) 0.0012(13) -0.0012(15)
N2 0.0363(17) 0.077(2) 0.0499(19) 0.0032(17) 0.0014(15) 0.0163(16)
N3 0.0345(16) 0.057(2) 0.0450(17) 0.0033(15) 0.0043(13) 0.0041(15)
O1 0.054(2) 0.122(3) 0.104(3) 0.020(2) 0.013(2) 0.039(2)
O2 0.057(2) 0.102(3) 0.090(2) 0.020(2) 0.0285(19) 0.0289(19)
Zn1 0.0315(3) 0.0762(5) 0.0356(3) 0.000 0.000 -0.0025(3)
Zn2 0.0446(4) 0.0995(6) 0.0418(4) 0.000 0.000 0.0216(4)

loop_
_atom_type_symbol
_atom_type_description
_atom_type_scat_dispersion_real
_atom_type_scat_dispersion_imag
_atom_type_scat_source
C C 0.0033 0.0016 'International Tables Vol C Tables 4.2.6.8 and 6.1.1.4'
H H 0.0000 0.0000 'International Tables Vol C Tables 4.2.6.8 and 6.1.1.4'
N N 0.0061 0.0033 'International Tables Vol C Tables 4.2.6.8 and 6.1.1.4'
O O 0.0106 0.0060 'International Tables Vol C Tables 4.2.6.8 and 6.1.1.4'
Zn Zn 0.2839 1.4301 'International Tables Vol C Tables 4.2.6.8 and 6.1.1.4'
Cl Cl 0.1484 0.1585 'International Tables Vol C Tables 4.2.6.8 and 6.1.1.4'

loop_
_geom_angle_atom_site_label_1
_geom_angle_atom_site_label_2
_geom_angle_atom_site_label_3
_geom_angle
_geom_angle_site_symmetry_1
_geom_angle_site_symmetry_3
C24 O3 H3A 165.5 . .
O3 C24 C23 90(4) . .
N1 C1 C2 123.2(3) . .
N1 C1 H1 118.4 . .
C2 C1 H1 118.4 . .
C1 C2 C3 120.0(4) . .
C1 C2 H2 120.0 . .
C3 C2 H2 120.0 . .
C2 C3 C4 116.3(3) . .
C2 C3 C6 120.7(3) . .
C4 C3 C6 123.0(3) . .
C5 C4 C3 119.9(3) . .
C5 C4 H4 120.0 . .
C3 C4 H4 120.0 . .
N1 C5 C4 123.4(4) . .
N1 C5 H5 118.3 . .
C4 C5 H5 118.3 . .
N3 C6 C7 121.9(3) . .
N3 C6 C3 115.5(3) . .
C7 C6 C3 122.4(3) . .
C6 C7 C8 120.2(3) . .
C6 C7 H7 119.9 . .
C8 C7 H7 119.9 . .
C7 C8 C9 117.6(3) . .
C7 C8 C16 120.7(3) . .
C9 C8 C16 121.5(3) . .
C8 C9 C10 119.7(3) . .
C8 C9 H9 120.2 . .
C10 C9 H9 120.2 . .
N3 C10 C9 121.9(3) . .
N3 C10 C11 115.9(3) . .
C9 C10 C11 122.0(3) . .
C12 C11 C15 116.6(4) . .
C12 C11 C10 123.9(3) . .
C15 C11 C10 119.5(3) . .
C11 C12 C13 120.3(4) . .
C11 C12 H12 119.8 . .
C13 C12 H12 119.8 . .
N2 C13 C12 122.6(4) . .
N2 C13 H13 118.7 . .
C12 C13 H13 118.7 . .
N2 C14 C15 123.4(4) . .
N2 C14 H14 118.3 . .
C15 C14 H14 118.3 . .
C14 C15 C11 120.0(4) . .
C14 C15 H15 120.0 . .
C11 C15 H15 120.0 . .
C21 C16 C17 119.4(4) . .
C21 C16 C8 120.0(4) . .
C17 C16 C8 120.6(4) . .
C16 C17 C18 119.6(4) . .
C16 C17 H17 120.2 . .
C18 C17 H17 120.2 . .
C19 C18 C17 120.1(4) . .
C19 C18 H18 119.9 . .
C17 C18 H18 119.9 . .
C18 C19 C20 120.4(4) . .
C18 C19 C22 120.8(4) . .
C20 C19 C22 118.8(4) . .
C19 C20 C21 119.8(4) . .
C19 C20 H20 120.1 . .
C21 C20 H20 120.1 . .
C16 C21 C20 120.8(4) . .
C16 C21 H21 119.6 . .
C20 C21 H21 119.6 . .
O2 C22 O1 124.5(4) . .
O2 C22 C19 119.2(5) . .
O1 C22 C19 116.3(5) . .
C5 N1 C1 117.1(3) . .
C5 N1 Zn1 122.5(3) . .
C1 N1 Zn1 120.3(2) . .
C13 N2 C14 116.8(4) . .
C13 N2 Zn2 123.0(3) . .
C14 N2 Zn2 120.1(3) . .
C6 N3 C10 118.7(3) . .
C22 O1 H1A 109.5 . .
N1 Zn1 N1 101.15(17) 2_565 .
N1 Zn1 Cl1 110.31(10) 2_565 .
N1 Zn1 Cl1 105.26(9) . .
N1 Zn1 Cl1 105.26(9) 2_565 2_565
N1 Zn1 Cl1 110.31(10) . 2_565
Cl1 Zn1 Cl1 122.56(8) . 2_565
N2 Zn2 N2 97.64(18) 2 .
N2 Zn2 Cl2 104.08(11) 2 .
N2 Zn2 Cl2 112.20(12) . .
N2 Zn2 Cl2 112.20(12) 2 2
N2 Zn2 Cl2 104.08(11) . 2
Cl2 Zn2 Cl2 123.71(10) . 2

loop_
_geom_bond_atom_site_label_1
_geom_bond_atom_site_label_2
_geom_bond_distance
_geom_bond_site_symmetry_2
O3 C24 1.456(10) .
O3 H3A 0.8127 .
C24 C23 1.66(7) .
C1 N1 1.334(5) .
C1 C2 1.376(5) .
C1 H1 0.9300 .
C2 C3 1.384(5) .
C2 H2 0.9300 .
C3 C4 1.395(5) .
C3 C6 1.479(5) .
C4 C5 1.369(5) .
C4 H4 0.9300 .
C5 N1 1.329(5) .
C5 H5 0.9300 .
C6 N3 1.343(5) .
C6 C7 1.382(5) .
C7 C8 1.388(5) .
C7 H7 0.9300 .
C8 C9 1.390(5) .
C8 C16 1.485(5) .
C9 C10 1.390(5) .
C9 H9 0.9300 .
C10 N3 1.347(4) .
C10 C11 1.483(5) .
C11 C12 1.370(5) .
C11 C15 1.376(5) .
C12 C13 1.378(6) .
C12 H12 0.9300 .
C13 N2 1.332(5) .
C13 H13 0.9300 .
C14 N2 1.332(5) .
C14 C15 1.366(5) .
C14 H14 0.9300 .
C15 H15 0.9300 .
C16 C21 1.382(5) .
C16 C17 1.390(6) .
C17 C18 1.399(6) .
C17 H17 0.9300 .
C18 C19 1.374(6) .
C18 H18 0.9300 .
C19 C20 1.375(6) .
C19 C22 1.496(6) .
C20 C21 1.386(6) .
C20 H20 0.9300 .
C21 H21 0.9300 .
C22 O2 1.243(6) .
C22 O1 1.277(6) .
Cl1 Zn1 2.2174(12) .
Cl2 Zn2 2.2228(16) .
N1 Zn1 2.058(3) .
N2 Zn2 2.062(3) .
O1 H1A 0.8200 .
Zn1 N1 2.058(3) 2_565
Zn1 Cl1 2.2174(12) 2_565
Zn2 N2 2.062(3) 2
Zn2 Cl2 2.2228(16) 2

loop_
_geom_hbond_atom_site_label_D
_geom_hbond_atom_site_label_H
_geom_hbond_atom_site_label_A
_geom_hbond_distance_DH
_geom_hbond_distance_HA
_geom_hbond_distance_DA
_geom_hbond_angle_DHA
_geom_hbond_site_symmetry_A
O1 H1A O2 0.82 1.80 2.616(4) 173.3 5_467
O3 H3A O3 0.81 1.53 1.93(8) 106.8 4_556
